data_1519963
loop_
_publ_author_name
'Callear, Samantha K.'
'Hursthouse, Michael B.'

_publ_section_title
;
 Ethanol-2-ammonium naphthalenesulphonate
;
_journal_name_full 'Crystal Structure Report Archive'
_journal_page_first 567
_journal_year 2008
_chemical_formula_sum 'C12 H15 N O4 S'
_chemical_formula_weight 269.31
_chemical_name_systematic
;
Ethanol-2-ammonium naphthalenesulphonate
;
_space_group_IT_number 14
_symmetry_cell_setting monoclinic
_symmetry_space_group_name_Hall '-P 2ybc'
_symmetry_space_group_name_H-M 'P 1 21/c 1'
_atom_sites_solution_hydrogens geom
_atom_sites_solution_primary direct
_atom_sites_solution_secondary difmap
_cell_angle_alpha 90.00
_cell_angle_beta 97.361(5)
_cell_angle_gamma 90.00
_cell_formula_units_Z 4
_cell_length_a 13.7465(12)
_cell_length_b 8.6976(8)
_cell_length_c 10.3290(6)
_cell_measurement_reflns_used 2904
_cell_measurement_temperature 120(2)
_cell_measurement_theta_max 27.48
_cell_measurement_theta_min 2.91
_cell_volume 1224.77(17)
_computing_cell_refinement 'DENZO (Otwinowski & Minor, 1997) & COLLECT (Hooft, R.W.W., 1998)'
_computing_data_collection 'COLLECT (Hooft, R.W.W., 1998)'
_computing_data_reduction 'DENZO (Otwinowski & Minor, 1997) & COLLECT (Hooft, R.W.W., 1998)'
_computing_structure_refinement 'SHELXL-97 (Sheldrick, 1997)'
_diffrn_ambient_temperature 120(2)
_diffrn_detector_area_resol_mean 9.091
_diffrn_measured_fraction_theta_full 0.996
_diffrn_measured_fraction_theta_max 0.996
_diffrn_measurement_device_type 'Bruker-Nonius 95mm CCD camera on \k-goniostat'
_diffrn_measurement_method '\f & \w scans'
_diffrn_radiation_monochromator '10cm confocal mirrors'
_diffrn_radiation_source 'Bruker-Nonius FR591 rotating anode'
_diffrn_radiation_type MoK\a
_diffrn_radiation_wavelength 0.71073
_diffrn_reflns_av_R_equivalents 0.1299
_diffrn_reflns_av_sigmaI/netI 0.1129
_diffrn_reflns_limit_h_max 17
_diffrn_reflns_limit_h_min -17
_diffrn_reflns_limit_k_max 11
_diffrn_reflns_limit_k_min -10
_diffrn_reflns_limit_l_max 13
_diffrn_reflns_limit_l_min -12
_diffrn_reflns_number 14900
_diffrn_reflns_theta_full 27.48
_diffrn_reflns_theta_max 27.48
_diffrn_reflns_theta_min 2.99
_exptl_absorpt_coefficient_mu 0.271
_exptl_absorpt_correction_T_max 0.9973
_exptl_absorpt_correction_T_min 0.9839
_exptl_absorpt_correction_type multi-scan
_exptl_absorpt_process_details 'SADABS V2.10 (Sheldrick, G.M., 2003)'
_exptl_crystal_colour colourless
_exptl_crystal_density_diffrn 1.461
_exptl_crystal_density_method 'not measured'
_exptl_crystal_description block
_exptl_crystal_F_000 568
_exptl_crystal_size_max 0.06
_exptl_crystal_size_mid 0.04
_exptl_crystal_size_min 0.01
_refine_diff_density_max 0.406
_refine_diff_density_min -0.397
_refine_diff_density_rms 0.080
_refine_ls_extinction_method none
_refine_ls_goodness_of_fit_ref 1.043
_refine_ls_hydrogen_treatment constr
_refine_ls_matrix_type full
_refine_ls_number_parameters 165
_refine_ls_number_reflns 2804
_refine_ls_number_restraints 0
_refine_ls_restrained_S_all 1.043
_refine_ls_R_factor_all 0.1242
_refine_ls_R_factor_gt 0.0661
_refine_ls_shift/su_max 0.000
_refine_ls_shift/su_mean 0.000
_refine_ls_structure_factor_coef Fsqd
_refine_ls_weighting_details 'calc w=1/[\s^2^(Fo^2^)+(0.0348P)^2^+0.9572P] where P=(Fo^2^+2Fc^2^)/3'
_refine_ls_weighting_scheme calc
_refine_ls_wR_factor_gt 0.1096
_refine_ls_wR_factor_ref 0.1261
_reflns_number_gt 1790
_reflns_number_total 2804
_reflns_threshold_expression >2sigma(I)
_cod_data_source_file eCrystal-567.cif
_cod_data_source_block 06skc0022p21c
_cod_depositor_comments
;
Citation :
Callear, Samantha K. and Hursthouse, Michael B. (2008) 
University of Southampton, Crystal Structure Report Archive. 
(doi:10.5258/ecrystals/567)

More at:
http://ecrystals.chem.soton.ac.uk/567/
;
_cod_original_sg_symbol_H-M P21/c
_cod_database_code 1519963

loop_
_symmetry_equiv_pos_as_xyz
'x, y, z'
'-x, y+1/2, -z+1/2'
'-x, -y, -z'
'x, -y-1/2, z-1/2'

loop_
_atom_site_label
_atom_site_type_symbol
_atom_site_fract_x
_atom_site_fract_y
_atom_site_fract_z
_atom_site_U_iso_or_equiv
_atom_site_adp_type
_atom_site_occupancy
_atom_site_symmetry_multiplicity
_atom_site_calc_flag
_atom_site_refinement_flags
_atom_site_disorder_assembly
_atom_site_disorder_group
C1 C 0.8617(2) 0.0757(4) 0.1538(3) 0.0166(7) Uani 1 1 d . . .
H1 H 0.8463 -0.0038 0.2108 0.020 Uiso 1 1 calc R . .
C2 C 0.7883(2) 0.1628(3) 0.0887(3) 0.0145(7) Uani 1 1 d . . .
C3 C 0.8089(2) 0.2800(4) 0.0009(3) 0.0193(7) Uani 1 1 d . . .
H3 H 0.7572 0.3380 -0.0454 0.023 Uiso 1 1 calc R . .
C4 C 0.9043(2) 0.3085(4) -0.0162(3) 0.0195(7) Uani 1 1 d . . .
H4 H 0.9181 0.3872 -0.0751 0.023 Uiso 1 1 calc R . .
C5 C 0.9828(2) 0.2242(4) 0.0512(3) 0.0179(7) Uani 1 1 d . . .
C6 C 1.0821(2) 0.2550(4) 0.0392(3) 0.0229(8) Uani 1 1 d . . .
H6 H 1.0977 0.3343 -0.0179 0.027 Uiso 1 1 calc R . .
C7 C 1.1561(3) 0.1730(4) 0.1080(3) 0.0247(8) Uani 1 1 d . . .
H7 H 1.2225 0.1978 0.1007 0.030 Uiso 1 1 calc R . .
C8 C 1.1342(3) 0.0513(4) 0.1900(3) 0.0234(8) Uani 1 1 d . . .
H8 H 1.1859 -0.0073 0.2359 0.028 Uiso 1 1 calc R . .
C9 C 1.0390(2) 0.0175(4) 0.2038(3) 0.0207(7) Uani 1 1 d . . .
H9 H 1.0249 -0.0647 0.2590 0.025 Uiso 1 1 calc R . .
C10 C 0.9612(2) 0.1037(4) 0.1364(3) 0.0161(7) Uani 1 1 d . . .
O2A O 0.61832(16) 0.0568(3) -0.0072(2) 0.0230(5) Uani 1 1 d . . .
O2B O 0.66502(16) 0.0310(3) 0.2258(2) 0.0242(6) Uani 1 1 d . . .
O2C O 0.62349(16) 0.2820(3) 0.1302(2) 0.0263(6) Uani 1 1 d . . .
S2 S 0.66515(6) 0.13067(9) 0.11268(7) 0.0182(2) Uani 1 1 d . . .
C22 C 1.3576(2) 0.1626(4) 0.4268(3) 0.0202(7) Uani 1 1 d . . .
H22A H 1.3035 0.2211 0.3768 0.024 Uiso 1 1 calc R . .
H22B H 1.3315 0.0611 0.4487 0.024 Uiso 1 1 calc R . .
C23 C 1.4389(2) 0.1399(4) 0.3430(3) 0.0205(7) Uani 1 1 d . . .
H23A H 1.4914 0.0760 0.3907 0.025 Uiso 1 1 calc R . .
H23B H 1.4129 0.0847 0.2621 0.025 Uiso 1 1 calc R . .
N24 N 1.48093(19) 0.2912(3) 0.3084(2) 0.0189(6) Uani 1 1 d . . .
H24A H 1.5186 0.3304 0.3796 0.028 Uiso 1 1 calc R . .
H24B H 1.4313 0.3577 0.2818 0.028 Uiso 1 1 calc R . .
H24C H 1.5184 0.2774 0.2428 0.028 Uiso 1 1 calc R . .
O21 O 1.39078(17) 0.2428(3) 0.54390(19) 0.0223(5) Uani 1 1 d . . .
H21 H 1.3896 0.3378 0.5293 0.033 Uiso 1 1 calc R . .

loop_
_atom_site_aniso_label
_atom_site_aniso_U_11
_atom_site_aniso_U_22
_atom_site_aniso_U_33
_atom_site_aniso_U_23
_atom_site_aniso_U_13
_atom_site_aniso_U_12
C1 0.0236(19) 0.0132(16) 0.0125(15) -0.0021(13) 0.0006(13) -0.0027(13)
C2 0.0165(17) 0.0150(17) 0.0123(15) -0.0039(13) 0.0034(12) 0.0000(13)
C3 0.0238(19) 0.0168(18) 0.0176(16) -0.0016(14) 0.0038(13) 0.0038(14)
C4 0.026(2) 0.0167(17) 0.0157(16) 0.0024(13) 0.0042(14) 0.0013(14)
C5 0.0202(18) 0.0164(18) 0.0173(16) -0.0045(13) 0.0036(13) -0.0006(14)
C6 0.025(2) 0.0228(19) 0.0223(17) -0.0033(15) 0.0078(14) -0.0038(16)
C7 0.0189(19) 0.029(2) 0.0268(18) -0.0099(16) 0.0040(14) -0.0033(16)
C8 0.024(2) 0.023(2) 0.0231(18) -0.0021(15) -0.0001(14) 0.0033(15)
C9 0.0231(19) 0.0219(19) 0.0170(17) 0.0022(14) 0.0018(13) 0.0012(15)
C10 0.0217(18) 0.0155(17) 0.0109(15) -0.0036(13) 0.0012(12) -0.0009(14)
O2A 0.0233(13) 0.0227(13) 0.0214(12) -0.0013(10) -0.0042(9) -0.0022(10)
O2B 0.0242(14) 0.0240(14) 0.0246(12) 0.0049(10) 0.0035(10) -0.0069(10)
O2C 0.0221(14) 0.0176(13) 0.0415(14) -0.0004(10) 0.0133(11) 0.0017(10)
S2 0.0167(4) 0.0172(4) 0.0207(4) 0.0001(4) 0.0026(3) -0.0003(4)
C22 0.0215(19) 0.0183(19) 0.0202(17) -0.0028(13) 0.0009(13) -0.0021(14)
C23 0.0243(19) 0.0158(17) 0.0212(17) 0.0002(14) 0.0022(14) 0.0020(15)
N24 0.0192(16) 0.0185(15) 0.0192(14) -0.0016(11) 0.0030(11) 0.0013(11)
O21 0.0263(14) 0.0218(13) 0.0185(11) 0.0005(10) 0.0012(9) 0.0010(11)

loop_
_atom_type_symbol
_atom_type_description
_atom_type_scat_dispersion_real
_atom_type_scat_dispersion_imag
_atom_type_scat_source
C C 0.0033 0.0016 'International Tables Vol C Tables 4.2.6.8 and 6.1.1.4'
H H 0.0000 0.0000 'International Tables Vol C Tables 4.2.6.8 and 6.1.1.4'
N N 0.0061 0.0033 'International Tables Vol C Tables 4.2.6.8 and 6.1.1.4'
O O 0.0106 0.0060 'International Tables Vol C Tables 4.2.6.8 and 6.1.1.4'
S S 0.1246 0.1234 'International Tables Vol C Tables 4.2.6.8 and 6.1.1.4'

loop_
_geom_angle_atom_site_label_1
_geom_angle_atom_site_label_2
_geom_angle_atom_site_label_3
_geom_angle
_geom_angle_site_symmetry_1
_geom_angle_site_symmetry_3
C2 C1 C10 120.3(3) . .
C2 C1 H1 119.8 . .
C10 C1 H1 119.8 . .
C1 C2 C3 121.1(3) . .
C1 C2 S2 120.3(2) . .
C3 C2 S2 118.6(2) . .
C4 C3 C2 119.2(3) . .
C4 C3 H3 120.4 . .
C2 C3 H3 120.4 . .
C3 C4 C5 121.7(3) . .
C3 C4 H4 119.1 . .
C5 C4 H4 119.1 . .
C6 C5 C4 123.0(3) . .
C6 C5 C10 118.3(3) . .
C4 C5 C10 118.8(3) . .
C7 C6 C5 121.3(3) . .
C7 C6 H6 119.4 . .
C5 C6 H6 119.4 . .
C6 C7 C8 120.2(3) . .
C6 C7 H7 119.9 . .
C8 C7 H7 119.9 . .
C9 C8 C7 120.3(3) . .
C9 C8 H8 119.9 . .
C7 C8 H8 119.9 . .
C8 C9 C10 120.6(3) . .
C8 C9 H9 119.7 . .
C10 C9 H9 119.7 . .
C9 C10 C1 121.7(3) . .
C9 C10 C5 119.4(3) . .
C1 C10 C5 118.9(3) . .
O2B S2 O2C 113.44(14) . .
O2B S2 O2A 111.77(14) . .
O2C S2 O2A 111.32(14) . .
O2B S2 C2 107.87(14) . .
O2C S2 C2 105.91(14) . .
O2A S2 C2 106.01(13) . .
O21 C22 C23 111.8(3) . .
O21 C22 H22A 109.3 . .
C23 C22 H22A 109.3 . .
O21 C22 H22B 109.3 . .
C23 C22 H22B 109.3 . .
H22A C22 H22B 107.9 . .
N24 C23 C22 110.9(3) . .
N24 C23 H23A 109.5 . .
C22 C23 H23A 109.5 . .
N24 C23 H23B 109.5 . .
C22 C23 H23B 109.5 . .
H23A C23 H23B 108.0 . .
C23 N24 H24A 109.5 . .
C23 N24 H24B 109.5 . .
H24A N24 H24B 109.5 . .
C23 N24 H24C 109.5 . .
H24A N24 H24C 109.5 . .
H24B N24 H24C 109.5 . .
C22 O21 H21 109.5 . .

loop_
_geom_bond_atom_site_label_1
_geom_bond_atom_site_label_2
_geom_bond_distance
_geom_bond_site_symmetry_2
C1 C2 1.368(4) .
C1 C10 1.423(4) .
C1 H1 0.9500 .
C2 C3 1.417(4) .
C2 S2 1.764(3) .
C3 C4 1.368(4) .
C3 H3 0.9500 .
C4 C5 1.412(4) .
C4 H4 0.9500 .
C5 C6 1.412(4) .
C5 C10 1.424(4) .
C6 C7 1.365(5) .
C6 H6 0.9500 .
C7 C8 1.412(5) .
C7 H7 0.9500 .
C8 C9 1.367(5) .
C8 H8 0.9500 .
C9 C10 1.413(4) .
C9 H9 0.9500 .
O2A S2 1.469(2) .
O2B S2 1.455(2) .
O2C S2 1.456(2) .
C22 O21 1.420(4) .
C22 C23 1.512(4) .
C22 H22A 0.9900 .
C22 H22B 0.9900 .
C23 N24 1.499(4) .
C23 H23A 0.9900 .
C23 H23B 0.9900 .
N24 H24A 0.9100 .
N24 H24B 0.9100 .
N24 H24C 0.9100 .
O21 H21 0.8400 .

loop_
_geom_hbond_atom_site_label_D
_geom_hbond_atom_site_label_H
_geom_hbond_atom_site_label_A
_geom_hbond_distance_DH
_geom_hbond_distance_HA
_geom_hbond_distance_DA
_geom_hbond_angle_DHA
_geom_hbond_site_symmetry_A
N24 H24A O2A 0.91 1.95 2.832(3) 163.2 4_666
N24 H24A S2 0.91 2.95 3.836(3) 163.7 4_666
N24 H24B O2B 0.91 2.00 2.884(3) 163.2 2_755
N24 H24B S2 0.91 2.99 3.719(3) 138.1 2_755
O21 H21 O2A 0.84 1.92 2.758(3) 175.6 2_755
O21 H21 S2 0.84 2.99 3.778(2) 157.7 2_755
N24 H24C O2C 0.91 1.97 2.856(3) 165.0 1_655
N24 H24C S2 0.91 2.86 3.710(3) 155.3 1_655
